data_7233975
loop_
_publ_author_name
'Yue, Qi'
'Wang, Yuan-Yuan'
'Hu, Xiao-Lu'
'Guo, Wei-Xiao'
'Gao, En-Qing'

_publ_section_title
;
 Eight coordination compounds assembled from unexplored semi-rigid
 ether-based unsymmetrical tetracarboxylate and various dipyridyl ligands:
 structural variation, magnetic and photoluminescence properties
;
_journal_name_full CrystEngComm
_journal_paper_doi 10.1039/C9CE01128E
_journal_year 2019
_chemical_absolute_configuration syn
_chemical_formula_sum 'C80 H72 N8 Ni4 O31'
_chemical_formula_weight 1876.22
_space_group_crystal_system orthorhombic
_space_group_IT_number 33
_space_group_name_Hall 'P 2c -2n'
_space_group_name_H-M_alt 'P n a 21'
_symmetry_space_group_name_Hall 'P 2c -2n'
_symmetry_space_group_name_H-M 'P n a 21'
_atom_sites_solution_hydrogens mixed
_audit_creation_method SHELXL-2014
_audit_update_record
;
2019-07-16 deposited with the CCDC.    2019-09-18 downloaded from the CCDC.
;
_cell_angle_alpha 90
_cell_angle_beta 90
_cell_angle_gamma 90
_cell_formula_units_Z 2
_cell_length_a 13.6058(4)
_cell_length_b 24.4866(7)
_cell_length_c 11.6606(3)
_cell_measurement_reflns_used 9898
_cell_measurement_temperature 296(2)
_cell_measurement_theta_max 26.30
_cell_measurement_theta_min 2.24
_cell_volume 3884.84(19)
_computing_structure_refinement 'SHELXL-2014 (Sheldrick, 2014)'
_diffrn_ambient_temperature 296(2)
_diffrn_measured_fraction_theta_full 0.999
_diffrn_measured_fraction_theta_max 0.990
_diffrn_measurement_device_type 'CCD area detector'
_diffrn_measurement_method 'phi and omega scans'
_diffrn_radiation_type MoK\a
_diffrn_radiation_wavelength 0.71073
_diffrn_reflns_av_R_equivalents 0.0457
_diffrn_reflns_av_unetI/netI 0.0404
_diffrn_reflns_Laue_measured_fraction_full 0.999
_diffrn_reflns_Laue_measured_fraction_max 0.990
_diffrn_reflns_limit_h_max 16
_diffrn_reflns_limit_h_min -17
_diffrn_reflns_limit_k_max 32
_diffrn_reflns_limit_k_min -32
_diffrn_reflns_limit_l_max 14
_diffrn_reflns_limit_l_min -14
_diffrn_reflns_number 51733
_diffrn_reflns_point_group_measured_fraction_full 0.994
_diffrn_reflns_point_group_measured_fraction_max 0.977
_diffrn_reflns_theta_full 25.242
_diffrn_reflns_theta_max 28.218
_diffrn_reflns_theta_min 1.663
_exptl_absorpt_coefficient_mu 1.051
_exptl_crystal_colour green
_exptl_crystal_density_diffrn 1.604
_exptl_crystal_description block
_exptl_crystal_F_000 1936
_exptl_crystal_size_max 0.21
_exptl_crystal_size_mid 0.19
_exptl_crystal_size_min 0.15
_refine_diff_density_max 0.401
_refine_diff_density_min -0.229
_refine_diff_density_rms 0.055
_refine_ls_abs_structure_details
;
 Flack x determined using 3441 quotients [(I+)-(I-)]/[(I+)+(I-)]
 (Parsons, Flack and Wagner, Acta Cryst. B69 (2013) 249-259).
;
_refine_ls_abs_structure_Flack 0.017(4)
_refine_ls_extinction_method none
_refine_ls_goodness_of_fit_ref 1.025
_refine_ls_hydrogen_treatment mixed
_refine_ls_matrix_type full
_refine_ls_number_parameters 599
_refine_ls_number_reflns 9360
_refine_ls_number_restraints 12
_refine_ls_restrained_S_all 1.027
_refine_ls_R_factor_all 0.0407
_refine_ls_R_factor_gt 0.0312
_refine_ls_shift/su_max 0.017
_refine_ls_shift/su_mean 0.001
_refine_ls_structure_factor_coef Fsqd
_refine_ls_weighting_details 'w=1/[\s^2^(Fo^2^)+(0.0384P)^2^] where P=(Fo^2^+2Fc^2^)/3'
_refine_ls_weighting_scheme calc
_refine_ls_wR_factor_gt 0.0678
_refine_ls_wR_factor_ref 0.0715
_reflns_Friedel_coverage 0.882
_reflns_Friedel_fraction_full 0.988
_reflns_Friedel_fraction_max 0.962
_reflns_number_gt 8185
_reflns_number_total 9360
_reflns_threshold_expression 'I > 2\s(I)'
_cod_data_source_file c9ce01128e2.cif
_cod_data_source_block 5
_cod_database_code 7233975
_shelx_space_group_comment
;
The symmetry employed for this shelxl refinement is uniquely defined
by the following loop, which should always be used as a source of
symmetry information in preference to the above space-group names.
They are only intended as comments.
;
_shelxl_version_number 2014-3

loop_
_space_group_symop_operation_xyz
'x, y, z'
'-x, -y, z+1/2'
'x+1/2, -y+1/2, z'
'-x+1/2, y+1/2, z+1/2'

loop_
_atom_site_label
_atom_site_type_symbol
_atom_site_fract_x
_atom_site_fract_y
_atom_site_fract_z
_atom_site_U_iso_or_equiv
_atom_site_adp_type
_atom_site_occupancy
_atom_site_site_symmetry_order
_atom_site_calc_flag
_atom_site_refinement_flags_posn
_atom_site_refinement_flags_adp
_atom_site_refinement_flags_occupancy
Ni2 Ni 0.85506(3) 0.26777(2) 0.93603(4) 0.02079(10) Uani 1 1 d . . .
Ni1 Ni 0.56786(3) 0.47304(2) 0.23098(4) 0.02095(10) Uani 1 1 d . . .
O1 O 0.57162(16) 0.38915(8) 0.2224(2) 0.0270(5) Uani 1 1 d . . .
O2 O 0.67471(18) 0.32513(10) 0.1658(2) 0.0337(6) Uani 1 1 d . . .
O3 O 0.55465(17) 0.46524(10) 0.4069(2) 0.0289(6) Uani 1 1 d . . .
O4 O 0.5141(2) 0.40081(13) 0.5315(3) 0.0480(8) Uani 1 1 d . . .
O5 O 0.88107(17) 0.38402(11) 0.6360(2) 0.0355(6) Uani 1 1 d . . .
O6 O 0.95851(15) 0.30696(9) 0.8390(2) 0.0242(5) Uani 1 1 d . . .
O7 O 0.94032(18) 0.39423(10) 0.8929(2) 0.0301(6) Uani 1 1 d . . .
O8 O 1.15638(16) 0.35223(10) 0.9184(2) 0.0318(6) Uani 1 1 d . . .
O9 O 1.28907(16) 0.37967(10) 0.8243(2) 0.0348(6) Uani 1 1 d . . .
O10 O 0.55793(18) 0.55764(10) 0.2393(3) 0.0323(6) Uani 1 1 d D . .
H10A H 0.544(3) 0.5678(16) 0.176(2) 0.030(12) Uiso 1 1 d D . .
H10B H 0.606(2) 0.5723(15) 0.258(4) 0.040(13) Uiso 1 1 d D . .
O11 O 0.57356(19) 0.47639(11) 0.0510(2) 0.0307(6) Uani 1 1 d D . .
H11A H 0.530(3) 0.499(2) 0.027(5) 0.077(18) Uiso 1 1 d D . .
H11B H 0.557(4) 0.4429(14) 0.027(5) 0.08(2) Uiso 1 1 d D . .
O12 O 0.78752(18) 0.34316(11) 0.9722(2) 0.0296(6) Uani 1 1 d D . .
H12A H 0.774(3) 0.3415(17) 1.043(2) 0.037(12) Uiso 1 1 d D . .
H12B H 0.832(3) 0.3636(16) 0.947(5) 0.060(15) Uiso 1 1 d D . .
O13 O 0.91463(19) 0.19323(10) 0.8984(3) 0.0375(7) Uani 1 1 d D . .
H13A H 0.875(3) 0.1686(14) 0.880(4) 0.046(13) Uiso 1 1 d D . .
H13B H 0.963(2) 0.1802(16) 0.933(4) 0.047(12) Uiso 1 1 d D . .
O14 O 0.7429(2) 0.22987(12) 1.0316(3) 0.0338(6) Uani 1 1 d D . .
H14B H 0.711(3) 0.2045(15) 1.004(4) 0.060(16) Uiso 1 1 d D . .
H14C H 0.715(3) 0.2483(17) 1.078(4) 0.056(16) Uiso 1 1 d D . .
O15 O 0.8430(5) 0.1350(3) 1.3998(7) 0.072(2) Uani 0.5 1 d . . P
O16 O 1.07558(19) 0.13157(11) 0.9744(3) 0.0426(7) Uani 1 1 d . . .
N1 N 0.72229(17) 0.47764(10) 0.2346(3) 0.0230(5) Uani 1 1 d . . .
N2 N 1.41338(18) 0.46947(11) 0.2152(3) 0.0251(6) Uani 1 1 d . . .
N3 N 0.9370(2) 0.27180(12) 1.0883(2) 0.0262(6) Uani 1 1 d . . .
N4 N 1.2696(2) 0.23967(11) 1.7889(3) 0.0255(6) Uani 1 1 d . . .
C1 C 0.6454(2) 0.35887(12) 0.2388(3) 0.0224(6) Uani 1 1 d . . .
C2 C 0.7025(2) 0.36410(12) 0.3488(3) 0.0222(7) Uani 1 1 d . . .
C3 C 0.6698(2) 0.39275(12) 0.4454(3) 0.0214(6) Uani 1 1 d . . .
C4 C 0.5706(2) 0.42084(14) 0.4593(3) 0.0256(7) Uani 1 1 d . . .
C5 C 0.7320(2) 0.39773(14) 0.5402(3) 0.0258(7) Uani 1 1 d . . .
H5A H 0.7102 0.4163 0.6050 0.031 Uiso 1 1 calc R U .
C6 C 0.8242(3) 0.37585(15) 0.5392(3) 0.0275(8) Uani 1 1 d . . .
C7 C 0.8560(2) 0.34454(14) 0.4464(4) 0.0315(8) Uani 1 1 d . . .
H7A H 0.9173 0.3277 0.4474 0.038 Uiso 1 1 calc R U .
C8 C 0.7944(2) 0.33907(14) 0.3533(3) 0.0278(8) Uani 1 1 d . . .
H8A H 0.8148 0.3180 0.2914 0.033 Uiso 1 1 calc R U .
C9 C 0.9828(2) 0.38843(14) 0.6274(3) 0.0254(7) Uani 1 1 d . . .
C10 C 1.0347(2) 0.37535(12) 0.7260(3) 0.0210(6) Uani 1 1 d . . .
C11 C 0.9748(2) 0.35748(13) 0.8292(3) 0.0217(7) Uani 1 1 d . . .
C12 C 1.1371(2) 0.38115(12) 0.7256(3) 0.0222(6) Uani 1 1 d . . .
C13 C 1.1979(2) 0.37010(12) 0.8311(3) 0.0253(7) Uani 1 1 d . . .
C14 C 1.1838(3) 0.39872(14) 0.6259(3) 0.0285(8) Uani 1 1 d . . .
H14A H 1.2520 0.4015 0.6242 0.034 Uiso 1 1 calc R U .
C15 C 1.1301(3) 0.41198(15) 0.5299(3) 0.0329(8) Uani 1 1 d . . .
H15A H 1.1623 0.4237 0.4640 0.039 Uiso 1 1 calc R U .
C16 C 1.0296(3) 0.40800(15) 0.5306(3) 0.0322(8) Uani 1 1 d . . .
H16A H 0.9933 0.4184 0.4667 0.039 Uiso 1 1 calc R U .
C17 C 0.7779(2) 0.46035(13) 0.1469(3) 0.0261(7) Uani 1 1 d . . .
H17A H 0.7462 0.4475 0.0816 0.031 Uiso 1 1 calc R U .
C18 C 0.7699(2) 0.49597(13) 0.3273(3) 0.0253(7) Uani 1 1 d . . .
H18A H 0.7329 0.5075 0.3899 0.030 Uiso 1 1 calc R U .
C19 C 0.8794(2) 0.46041(14) 0.1477(3) 0.0271(7) Uani 1 1 d . . .
H19A H 0.9145 0.4472 0.0851 0.032 Uiso 1 1 calc R U .
C20 C 0.8705(2) 0.49868(13) 0.3349(3) 0.0262(7) Uani 1 1 d . . .
H20A H 0.9000 0.5126 0.4006 0.031 Uiso 1 1 calc R U .
C21 C 0.9284(2) 0.48057(12) 0.2440(4) 0.0245(7) Uani 1 1 d . . .
C22 C 1.0359(2) 0.48425(14) 0.2523(3) 0.0293(8) Uani 1 1 d . . .
H22A H 1.0612 0.5050 0.3122 0.035 Uiso 1 1 calc R U .
C23 C 1.1003(2) 0.46092(14) 0.1826(3) 0.0283(8) Uani 1 1 d . . .
H23A H 1.0758 0.4406 0.1215 0.034 Uiso 1 1 calc R U .
C24 C 1.2078(2) 0.46476(14) 0.1946(3) 0.0245(7) Uani 1 1 d . . .
C25 C 1.2684(2) 0.43153(15) 0.1303(4) 0.0328(8) Uani 1 1 d . . .
H25A H 1.2414 0.4070 0.0783 0.039 Uiso 1 1 calc R U .
C26 C 1.2536(2) 0.50162(15) 0.2692(3) 0.0290(8) Uani 1 1 d . . .
H26A H 1.2161 0.5253 0.3135 0.035 Uiso 1 1 calc R U .
C27 C 1.3691(2) 0.43468(15) 0.1431(4) 0.0341(9) Uani 1 1 d . . .
H27A H 1.4083 0.4115 0.0995 0.041 Uiso 1 1 calc R U .
C28 C 1.3543(2) 0.50245(14) 0.2763(3) 0.0274(7) Uani 1 1 d . . .
H28A H 1.3833 0.5273 0.3264 0.033 Uiso 1 1 calc R U .
C29 C 0.9249(3) 0.23374(15) 1.1696(3) 0.0318(8) Uani 1 1 d . . .
H29A H 0.8791 0.2062 1.1573 0.038 Uiso 1 1 calc R U .
C30 C 1.0042(3) 0.31010(15) 1.1075(3) 0.0317(8) Uani 1 1 d . . .
H30A H 1.0139 0.3367 1.0518 0.038 Uiso 1 1 calc R U .
C31 C 0.9774(3) 0.23364(15) 1.2706(3) 0.0325(8) Uani 1 1 d . . .
H31A H 0.9657 0.2069 1.3255 0.039 Uiso 1 1 calc R U .
C32 C 1.0603(3) 0.31234(15) 1.2061(3) 0.0339(9) Uani 1 1 d . . .
H32A H 1.1065 0.3399 1.2156 0.041 Uiso 1 1 calc R U .
C33 C 1.0475(3) 0.27356(15) 1.2902(3) 0.0307(8) Uani 1 1 d . . .
C34 C 1.1101(3) 0.27475(15) 1.3937(3) 0.0351(9) Uani 1 1 d . . .
H34A H 1.1651 0.2973 1.3930 0.042 Uiso 1 1 calc R U .
C35 C 1.0926(3) 0.24566(16) 1.4877(4) 0.0366(9) Uani 1 1 d . . .
H35A H 1.0362 0.2242 1.4887 0.044 Uiso 1 1 calc R U .
C36 C 1.1555(3) 0.24463(15) 1.5902(3) 0.0303(8) Uani 1 1 d . . .
C38 C 1.2536(3) 0.25997(17) 1.5891(3) 0.0334(8) Uani 1 1 d . . .
H38A H 1.2828 0.2726 1.5221 0.040 Uiso 1 1 calc R U .
C39 C 1.1744(3) 0.22722(16) 1.7894(3) 0.0335(8) Uani 1 1 d . . .
H39A H 1.1455 0.2176 1.8588 0.040 Uiso 1 1 calc R U .
C37 C 1.1165(3) 0.22778(17) 1.6930(4) 0.0396(10) Uani 1 1 d . . .
H37A H 1.0511 0.2168 1.6972 0.048 Uiso 1 1 calc R U .
C40 C 1.3073(3) 0.25621(16) 1.6894(3) 0.0326(8) Uani 1 1 d . . .
H40A H 1.3734 0.2658 1.6873 0.039 Uiso 1 1 calc R U .

loop_
_atom_site_aniso_label
_atom_site_aniso_U_11
_atom_site_aniso_U_22
_atom_site_aniso_U_33
_atom_site_aniso_U_23
_atom_site_aniso_U_13
_atom_site_aniso_U_12
Ni2 0.01959(19) 0.02623(18) 0.01655(19) -0.00213(18) -0.00392(18) -0.00120(15)
Ni1 0.01186(17) 0.02503(18) 0.0260(2) -0.00127(19) -0.00128(18) 0.00120(14)
O1 0.0229(11) 0.0253(10) 0.0329(14) -0.0017(12) -0.0085(11) 0.0002(9)
O2 0.0326(14) 0.0393(14) 0.0291(15) -0.0109(12) 0.0045(11) 0.0006(11)
O3 0.0228(12) 0.0334(13) 0.0306(15) -0.0034(11) 0.0018(10) 0.0100(10)
O4 0.0317(16) 0.0626(19) 0.0496(19) 0.0116(16) 0.0211(14) 0.0073(13)
O5 0.0200(12) 0.0657(18) 0.0209(13) 0.0024(13) -0.0051(10) 0.0046(11)
O6 0.0216(11) 0.0267(12) 0.0245(13) 0.0003(10) 0.0004(10) -0.0026(9)
O7 0.0358(14) 0.0288(12) 0.0258(14) -0.0008(10) 0.0039(11) 0.0009(10)
O8 0.0243(12) 0.0439(14) 0.0271(15) 0.0087(12) -0.0050(11) -0.0022(10)
O9 0.0182(12) 0.0375(13) 0.0488(17) 0.0153(13) -0.0074(11) -0.0022(10)
O10 0.0230(13) 0.0280(12) 0.0460(19) -0.0004(14) -0.0077(14) -0.0011(10)
O11 0.0279(14) 0.0373(15) 0.0270(15) 0.0034(12) -0.0010(11) 0.0085(11)
O12 0.0276(14) 0.0367(14) 0.0245(15) -0.0023(11) 0.0035(11) 0.0004(11)
O13 0.0266(14) 0.0286(13) 0.057(2) -0.0095(12) -0.0176(13) 0.0042(11)
O14 0.0315(15) 0.0423(16) 0.0276(15) -0.0039(13) 0.0014(12) -0.0104(12)
O15 0.076(5) 0.060(4) 0.081(6) 0.000(4) 0.022(4) 0.004(4)
O16 0.0380(15) 0.0482(16) 0.0415(17) 0.0074(13) -0.0127(13) -0.0021(12)
N1 0.0139(11) 0.0230(12) 0.0320(15) 0.0006(13) -0.0004(14) -0.0002(9)
N2 0.0158(13) 0.0316(13) 0.0279(18) -0.0016(12) -0.0021(12) 0.0003(10)
N3 0.0245(15) 0.0358(16) 0.0182(15) -0.0023(12) -0.0058(12) 0.0008(12)
N4 0.0206(14) 0.0325(15) 0.0235(16) 0.0032(12) -0.0053(12) 0.0012(11)
C1 0.0187(15) 0.0241(14) 0.0245(17) -0.0002(15) 0.0038(14) -0.0062(11)
C2 0.0206(16) 0.0233(15) 0.0227(18) 0.0026(13) -0.0002(13) 0.0008(12)
C3 0.0172(14) 0.0251(14) 0.0218(17) 0.0000(14) 0.0015(14) 0.0011(11)
C4 0.0192(16) 0.0360(18) 0.0216(19) -0.0070(14) 0.0010(13) 0.0028(13)
C5 0.0237(17) 0.0343(18) 0.0194(18) -0.0019(14) 0.0003(13) 0.0042(14)
C6 0.0223(18) 0.0380(19) 0.0223(19) 0.0066(15) -0.0040(14) 0.0022(14)
C7 0.0239(16) 0.0397(18) 0.031(2) 0.0031(18) -0.0022(16) 0.0119(14)
C8 0.0257(18) 0.0326(18) 0.0250(19) -0.0034(15) 0.0035(14) 0.0076(13)
C9 0.0192(16) 0.0344(18) 0.0225(18) 0.0014(15) -0.0024(14) 0.0027(13)
C10 0.0206(14) 0.0225(14) 0.0199(16) 0.0011(14) -0.0020(15) 0.0025(11)
C11 0.0160(15) 0.0298(17) 0.0193(17) 0.0021(14) -0.0060(13) -0.0005(12)
C12 0.0220(15) 0.0217(14) 0.0230(17) 0.0016(14) -0.0008(15) 0.0007(11)
C13 0.0234(17) 0.0198(15) 0.033(2) 0.0031(15) -0.0040(15) 0.0015(12)
C14 0.0228(17) 0.0321(18) 0.031(2) 0.0019(15) 0.0033(15) -0.0017(14)
C15 0.036(2) 0.041(2) 0.022(2) 0.0055(16) 0.0067(16) -0.0059(16)
C16 0.035(2) 0.040(2) 0.022(2) 0.0054(16) -0.0054(15) 0.0021(16)
C17 0.0175(16) 0.0298(17) 0.031(2) -0.0017(16) -0.0007(14) -0.0010(13)
C18 0.0187(16) 0.0246(16) 0.033(2) -0.0001(15) 0.0017(15) 0.0004(12)
C19 0.0170(16) 0.0340(18) 0.030(2) -0.0039(16) 0.0018(14) 0.0026(13)
C20 0.0201(16) 0.0262(17) 0.032(2) -0.0019(15) -0.0051(15) 0.0005(12)
C21 0.0146(14) 0.0243(15) 0.035(2) 0.0022(15) -0.0001(14) 0.0012(11)
C22 0.0151(15) 0.0350(18) 0.038(2) 0.0004(16) -0.0040(14) -0.0012(13)
C23 0.0175(16) 0.0307(17) 0.037(2) -0.0015(14) -0.0048(15) -0.0028(14)
C24 0.0134(15) 0.0312(17) 0.0290(19) 0.0039(14) -0.0017(13) 0.0017(12)
C25 0.0191(17) 0.040(2) 0.039(2) -0.0101(18) -0.0030(16) -0.0040(14)
C26 0.0189(16) 0.0353(18) 0.033(2) -0.0056(15) 0.0028(13) 0.0033(14)
C27 0.0182(17) 0.042(2) 0.042(2) -0.0134(18) 0.0015(16) 0.0036(14)
C28 0.0203(16) 0.0349(18) 0.0270(19) -0.0049(15) -0.0020(14) -0.0003(13)
C29 0.032(2) 0.0344(19) 0.029(2) 0.0003(15) -0.0065(16) -0.0027(15)
C30 0.0339(19) 0.039(2) 0.022(2) 0.0020(16) -0.0076(15) -0.0015(16)
C31 0.038(2) 0.0349(19) 0.024(2) 0.0066(15) -0.0053(16) 0.0058(16)
C32 0.0309(19) 0.0388(19) 0.032(2) -0.0003(16) -0.0111(16) -0.0068(15)
C33 0.0318(19) 0.0350(19) 0.025(2) -0.0068(15) -0.0057(15) 0.0098(15)
C34 0.039(2) 0.037(2) 0.030(2) -0.0037(17) -0.0105(17) 0.0061(16)
C35 0.034(2) 0.047(2) 0.029(2) -0.0027(18) -0.0095(17) 0.0040(17)
C36 0.0299(19) 0.0359(19) 0.025(2) 0.0000(16) -0.0087(15) 0.0092(15)
C38 0.034(2) 0.048(2) 0.0186(19) 0.0057(16) -0.0019(15) 0.0028(16)
C39 0.0256(18) 0.050(2) 0.025(2) 0.0059(17) -0.0047(15) -0.0034(16)
C37 0.0247(19) 0.058(2) 0.036(2) 0.0080(18) -0.0106(16) -0.0030(17)
C40 0.0260(19) 0.046(2) 0.0260(19) 0.0054(16) -0.0039(15) -0.0028(16)

loop_
_atom_type_symbol
_atom_type_description
_atom_type_scat_dispersion_real
_atom_type_scat_dispersion_imag
_atom_type_scat_source
C C 0.0033 0.0016 'International Tables Vol C Tables 4.2.6.8 and 6.1.1.4'
H H 0.0000 0.0000 'International Tables Vol C Tables 4.2.6.8 and 6.1.1.4'
N N 0.0061 0.0033 'International Tables Vol C Tables 4.2.6.8 and 6.1.1.4'
O O 0.0106 0.0060 'International Tables Vol C Tables 4.2.6.8 and 6.1.1.4'
Ni Ni 0.3393 1.1124 'International Tables Vol C Tables 4.2.6.8 and 6.1.1.4'

loop_
_geom_angle_atom_site_label_1
_geom_angle_atom_site_label_2
_geom_angle_atom_site_label_3
_geom_angle
_geom_angle_site_symmetry_1
_geom_angle_site_symmetry_3
O6 Ni2 O13 91.57(11) . .
O6 Ni2 N4 88.27(10) . 3_454
O13 Ni2 N4 88.08(11) . 3_454
O6 Ni2 N3 94.60(10) . .
O13 Ni2 N3 90.74(12) . .
N4 Ni2 N3 176.93(12) 3_454 .
O6 Ni2 O12 89.98(10) . .
O13 Ni2 O12 177.39(10) . .
N4 Ni2 O12 89.87(11) 3_454 .
N3 Ni2 O12 91.22(11) . .
O6 Ni2 O14 177.01(10) . .
O13 Ni2 O14 90.42(12) . .
N4 Ni2 O14 89.57(11) 3_454 .
N3 Ni2 O14 87.60(11) . .
O12 Ni2 O14 87.94(11) . .
O1 Ni1 O3 87.62(10) . .
O1 Ni1 O10 177.69(9) . .
O3 Ni1 O10 92.31(12) . .
O1 Ni1 O11 89.39(11) . .
O3 Ni1 O11 175.80(11) . .
O10 Ni1 O11 90.57(12) . .
O1 Ni1 N1 91.70(9) . .
O3 Ni1 N1 94.13(12) . .
O10 Ni1 N1 90.61(9) . .
O11 Ni1 N1 88.91(12) . .
O1 Ni1 N2 88.81(9) . 1_455
O3 Ni1 N2 89.79(11) . 1_455
O10 Ni1 N2 88.88(10) . 1_455
O11 Ni1 N2 87.20(11) . 1_455
N1 Ni1 N2 176.07(13) . 1_455
C1 O1 Ni1 126.77(19) . .
C4 O3 Ni1 122.9(2) . .
C6 O5 C9 120.6(3) . .
C11 O6 Ni2 129.1(2) . .
Ni1 O10 H10A 106(3) . .
Ni1 O10 H10B 115(3) . .
H10A O10 H10B 109(4) . .
Ni1 O11 H11A 109(4) . .
Ni1 O11 H11B 106(4) . .
H11A O11 H11B 109(5) . .
Ni2 O12 H12A 104(3) . .
Ni2 O12 H12B 98(3) . .
H12A O12 H12B 122(5) . .
Ni2 O13 H13A 116(3) . .
Ni2 O13 H13B 123(3) . .
H13A O13 H13B 111(4) . .
Ni2 O14 H14B 121(3) . .
Ni2 O14 H14C 117(3) . .
H14B O14 H14C 115(4) . .
C18 N1 C17 116.7(3) . .
C18 N1 Ni1 121.2(2) . .
C17 N1 Ni1 122.1(2) . .
C27 N2 C28 116.5(3) . .
C27 N2 Ni1 121.9(2) . 1_655
C28 N2 Ni1 121.6(2) . 1_655
C30 N3 C29 117.1(3) . .
C30 N3 Ni2 122.8(2) . .
C29 N3 Ni2 120.1(2) . .
C39 N4 C40 116.6(3) . .
C39 N4 Ni2 121.4(3) . 3_556
C40 N4 Ni2 122.0(2) . 3_556
O2 C1 O1 122.5(3) . .
O2 C1 C2 118.2(3) . .
O1 C1 C2 119.3(3) . .
C8 C2 C3 118.4(3) . .
C8 C2 C1 117.2(3) . .
C3 C2 C1 124.4(3) . .
C5 C3 C2 119.2(3) . .
C5 C3 C4 114.4(3) . .
C2 C3 C4 126.4(3) . .
O4 C4 O3 124.1(3) . .
O4 C4 C3 116.3(3) . .
O3 C4 C3 119.2(3) . .
C6 C5 C3 121.0(3) . .
C6 C5 H5A 119.5 . .
C3 C5 H5A 119.5 . .
C5 C6 O5 116.8(3) . .
C5 C6 C7 120.5(3) . .
O5 C6 C7 122.6(3) . .
C8 C7 C6 118.4(3) . .
C8 C7 H7A 120.8 . .
C6 C7 H7A 120.8 . .
C7 C8 C2 122.2(3) . .
C7 C8 H8A 118.9 . .
C2 C8 H8A 118.9 . .
C16 C9 C10 121.5(3) . .
C16 C9 O5 122.9(3) . .
C10 C9 O5 115.4(3) . .
C9 C10 C12 118.8(3) . .
C9 C10 C11 116.7(3) . .
C12 C10 C11 124.5(3) . .
O7 C11 O6 125.6(3) . .
O7 C11 C10 117.6(3) . .
O6 C11 C10 116.7(3) . .
C14 C12 C10 119.2(3) . .
C14 C12 C13 119.1(3) . .
C10 C12 C13 121.7(3) . .
O8 C13 O9 124.2(3) . .
O8 C13 C12 118.8(3) . .
O9 C13 C12 117.0(3) . .
C15 C14 C12 120.7(3) . .
C15 C14 H14A 119.7 . .
C12 C14 H14A 119.7 . .
C16 C15 C14 120.5(3) . .
C16 C15 H15A 119.7 . .
C14 C15 H15A 119.7 . .
C15 C16 C9 119.3(3) . .
C15 C16 H16A 120.4 . .
C9 C16 H16A 120.4 . .
N1 C17 C19 124.0(3) . .
N1 C17 H17A 118.0 . .
C19 C17 H17A 118.0 . .
N1 C18 C20 123.4(3) . .
N1 C18 H18A 118.3 . .
C20 C18 H18A 118.3 . .
C17 C19 C21 118.9(3) . .
C17 C19 H19A 120.5 . .
C21 C19 H19A 120.5 . .
C18 C20 C21 120.0(3) . .
C18 C20 H20A 120.0 . .
C21 C20 H20A 120.0 . .
C20 C21 C19 117.0(3) . .
C20 C21 C22 119.6(3) . .
C19 C21 C22 123.4(3) . .
C23 C22 C21 126.3(3) . .
C23 C22 H22A 116.9 . .
C21 C22 H22A 116.9 . .
C22 C23 C24 124.8(3) . .
C22 C23 H23A 117.6 . .
C24 C23 H23A 117.6 . .
C25 C24 C26 116.9(3) . .
C25 C24 C23 120.3(3) . .
C26 C24 C23 122.8(3) . .
C24 C25 C27 120.1(3) . .
C24 C25 H25A 120.0 . .
C27 C25 H25A 120.0 . .
C28 C26 C24 119.4(3) . .
C28 C26 H26A 120.3 . .
C24 C26 H26A 120.3 . .
N2 C27 C25 123.3(3) . .
N2 C27 H27A 118.3 . .
C25 C27 H27A 118.3 . .
N2 C28 C26 123.8(3) . .
N2 C28 H28A 118.1 . .
C26 C28 H28A 118.1 . .
N3 C29 C31 122.9(3) . .
N3 C29 H29A 118.6 . .
C31 C29 H29A 118.6 . .
N3 C30 C32 123.3(3) . .
N3 C30 H30A 118.4 . .
C32 C30 H30A 118.4 . .
C29 C31 C33 119.8(4) . .
C29 C31 H31A 120.1 . .
C33 C31 H31A 120.1 . .
C33 C32 C30 119.7(3) . .
C33 C32 H32A 120.1 . .
C30 C32 H32A 120.1 . .
C32 C33 C31 117.2(3) . .
C32 C33 C34 119.7(3) . .
C31 C33 C34 123.1(4) . .
C35 C34 C33 124.1(4) . .
C35 C34 H34A 118.0 . .
C33 C34 H34A 118.0 . .
C34 C35 C36 125.2(4) . .
C34 C35 H35A 117.4 . .
C36 C35 H35A 117.4 . .
C37 C36 C38 117.5(3) . .
C37 C36 C35 119.3(3) . .
C38 C36 C35 123.2(4) . .
C40 C38 C36 118.9(4) . .
C40 C38 H38A 120.6 . .
C36 C38 H38A 120.6 . .
N4 C39 C37 123.6(4) . .
N4 C39 H39A 118.2 . .
C37 C39 H39A 118.2 . .
C36 C37 C39 119.7(4) . .
C36 C37 H37A 120.2 . .
C39 C37 H37A 120.2 . .
N4 C40 C38 123.6(3) . .
N4 C40 H40A 118.2 . .
C38 C40 H40A 118.2 . .

loop_
_geom_bond_atom_site_label_1
_geom_bond_atom_site_label_2
_geom_bond_distance
_geom_bond_site_symmetry_2
Ni2 O6 2.045(2) .
Ni2 O13 2.045(3) .
Ni2 N4 2.081(3) 3_454
Ni2 N3 2.099(3) .
Ni2 O12 2.105(3) .
Ni2 O14 2.105(3) .
Ni1 O1 2.057(2) .
Ni1 O3 2.068(3) .
Ni1 O10 2.078(2) .
Ni1 O11 2.102(3) .
Ni1 N1 2.105(2) .
Ni1 N2 2.112(3) 1_455
O1 C1 1.263(4) .
O2 C1 1.251(4) .
O3 C4 1.266(4) .
O4 C4 1.241(4) .
O5 C6 1.383(4) .
O5 C9 1.392(4) .
O6 C11 1.262(4) .
O7 C11 1.258(4) .
O8 C13 1.244(4) .
O9 C13 1.265(4) .
O10 H10A 0.80(2) .
O10 H10B 0.77(2) .
O11 H11A 0.86(3) .
O11 H11B 0.90(3) .
O12 H12A 0.85(2) .
O12 H12B 0.84(3) .
O13 H13A 0.83(2) .
O13 H13B 0.84(2) .
O14 H14B 0.82(2) .
O14 H14C 0.80(2) .
N1 C18 1.338(5) .
N1 C17 1.341(5) .
N2 C27 1.339(4) .
N2 C28 1.345(4) .
N2 Ni1 2.112(3) 1_655
N3 C30 1.328(4) .
N3 C29 1.340(5) .
N4 C39 1.330(4) .
N4 C40 1.331(5) .
N4 Ni2 2.081(3) 3_556
C1 C2 1.505(5) .
C2 C8 1.393(4) .
C2 C3 1.400(5) .
C3 C5 1.397(5) .
C3 C4 1.523(4) .
C5 C6 1.364(5) .
C5 H5A 0.9300 .
C6 C7 1.394(5) .
C7 C8 1.379(5) .
C7 H7A 0.9300 .
C8 H8A 0.9300 .
C9 C16 1.382(5) .
C9 C10 1.386(5) .
C10 C12 1.401(4) .
C10 C11 1.518(5) .
C12 C14 1.393(5) .
C12 C13 1.506(5) .
C14 C15 1.375(5) .
C14 H14A 0.9300 .
C15 C16 1.371(5) .
C15 H15A 0.9300 .
C16 H16A 0.9300 .
C17 C19 1.381(4) .
C17 H17A 0.9300 .
C18 C20 1.373(4) .
C18 H18A 0.9300 .
C19 C21 1.397(5) .
C19 H19A 0.9300 .
C20 C21 1.393(5) .
C20 H20A 0.9300 .
C21 C22 1.468(4) .
C22 C23 1.325(5) .
C22 H22A 0.9300 .
C23 C24 1.473(4) .
C23 H23A 0.9300 .
C24 C25 1.380(5) .
C24 C26 1.399(5) .
C25 C27 1.381(5) .
C25 H25A 0.9300 .
C26 C28 1.373(5) .
C26 H26A 0.9300 .
C27 H27A 0.9300 .
C28 H28A 0.9300 .
C29 C31 1.377(5) .
C29 H29A 0.9300 .
C30 C32 1.381(5) .
C30 H30A 0.9300 .
C31 C33 1.385(5) .
C31 H31A 0.9300 .
C32 C33 1.376(5) .
C32 H32A 0.9300 .
C33 C34 1.477(5) .
C34 C35 1.329(6) .
C34 H34A 0.9300 .
C35 C36 1.470(5) .
C35 H35A 0.9300 .
C36 C37 1.374(6) .
C36 C38 1.387(5) .
C38 C40 1.381(5) .
C38 H38A 0.9300 .
C39 C37 1.373(5) .
C39 H39A 0.9300 .
C37 H37A 0.9300 .
C40 H40A 0.9300 .
